data_7151032
loop_
_publ_author_name
'Butters, Michael'
'Beetstra, Dirk J.'
'Elliott, Mark C.'
'Hill-Cousins, Joseph'
'Kariuki, Benson M.'

_publ_section_title
;
 Directed epoxidation of cyclohexa-1,4-dienes--stereoselective
 formation of up to six contiguous stereogenic centres
;
_journal_issue 23
_journal_name_full 'Organic &amp; Biomolecular Chemistry'
_journal_page_first 4426
_journal_page_last 4434
_journal_paper_doi 10.1039/b814131m
_journal_volume 6
_journal_year 2008
_chemical_formula_moiety 'C13 H22 O4'
_chemical_formula_sum 'C13 H22 O4'
_chemical_formula_weight 242.31
_chemical_name_systematic
;
?
;
_space_group_IT_number 14
_symmetry_cell_setting monoclinic
_symmetry_space_group_name_Hall '-P 2yab'
_symmetry_space_group_name_H-M 'P 1 21/a 1'
_atom_sites_solution_hydrogens geom
_atom_sites_solution_primary direct
_atom_sites_solution_secondary difmap
_audit_creation_method SHELXL-97
_cell_angle_alpha 90.00
_cell_angle_beta 102.4210(10)
_cell_angle_gamma 90.00
_cell_formula_units_Z 4
_cell_length_a 11.8532(3)
_cell_length_b 7.1565(2)
_cell_length_c 16.0428(4)
_cell_measurement_reflns_used 2230
_cell_measurement_temperature 150(2)
_cell_measurement_theta_max 27.46
_cell_measurement_theta_min 3.13
_cell_volume 1329.02(6)
_computing_cell_refinement DENZO/SCALEPACK
_computing_data_collection 'cOLLECT,Nonius BV, 1997-2001'
_computing_data_reduction DENZO/SCALEPACK
_computing_structure_refinement SHELXL-97
_computing_structure_solution SHELXs-97
_diffrn_ambient_temperature 150(2)
_diffrn_measured_fraction_theta_full 0.997
_diffrn_measured_fraction_theta_max 0.997
_diffrn_measurement_device_type 'Nonius KappaCCD'
_diffrn_measurement_method 'CCD scans'
_diffrn_radiation_monochromator graphite
_diffrn_radiation_source 'fine-focus sealed tube'
_diffrn_radiation_type MoK\a
_diffrn_radiation_wavelength 0.71073
_diffrn_reflns_av_R_equivalents 0.1095
_diffrn_reflns_av_sigmaI/netI 0.1352
_diffrn_reflns_limit_h_max 15
_diffrn_reflns_limit_h_min -15
_diffrn_reflns_limit_k_max 9
_diffrn_reflns_limit_k_min -9
_diffrn_reflns_limit_l_max 20
_diffrn_reflns_limit_l_min -20
_diffrn_reflns_number 20521
_diffrn_reflns_theta_full 27.46
_diffrn_reflns_theta_max 27.46
_diffrn_reflns_theta_min 3.13
_exptl_absorpt_coefficient_mu 0.088
_exptl_absorpt_correction_T_max 0.9912
_exptl_absorpt_correction_T_min 0.9672
_exptl_absorpt_correction_type multi-scan
_exptl_absorpt_process_details Denzo/scalepack
_exptl_crystal_colour colourless
_exptl_crystal_density_diffrn 1.211
_exptl_crystal_density_method 'not measured'
_exptl_crystal_description plate
_exptl_crystal_F_000 528
_exptl_crystal_size_max 0.38
_exptl_crystal_size_mid 0.25
_exptl_crystal_size_min 0.10
_refine_diff_density_max 0.391
_refine_diff_density_min -0.336
_refine_diff_density_rms 0.076
_refine_ls_extinction_coef 0.056(10)
_refine_ls_extinction_expression Fc^*^=kFc[1+0.001xFc^2^\l^3^/sin(2\q)]^-1/4^
_refine_ls_extinction_method SHELXL
_refine_ls_goodness_of_fit_ref 1.044
_refine_ls_hydrogen_treatment constr
_refine_ls_matrix_type full
_refine_ls_number_parameters 160
_refine_ls_number_reflns 3023
_refine_ls_number_restraints 0
_refine_ls_restrained_S_all 1.044
_refine_ls_R_factor_all 0.1026
_refine_ls_R_factor_gt 0.0752
_refine_ls_shift/su_max 0.000
_refine_ls_shift/su_mean 0.000
_refine_ls_structure_factor_coef Fsqd
_refine_ls_weighting_details 'calc w=1/[\s^2^(Fo^2^)+(0.0891P)^2^+0.3703P] where P=(Fo^2^+2Fc^2^)/3'
_refine_ls_weighting_scheme calc
_refine_ls_wR_factor_gt 0.1923
_refine_ls_wR_factor_ref 0.2130
_reflns_number_gt 2230
_reflns_number_total 3023
_reflns_threshold_expression >2sigma(I)
_cod_data_source_file b814131m.txt
_cod_data_source_block mce0801
_cod_depositor_comments
;
The following automatic conversions were performed:
'_symmetry_cell_setting' value 'Monoclinic' changed to 'monoclinic'
according to '/home/saulius/struct/CIF-dictionaries/cif_core.dic'
dictionary named 'cif_core.dic' version 2.4.1 from 2010-06-29.

Automatic conversion script
Id: cif_fix_enum 1527 2010-12-29 10:47:43Z saulius 
;
_cod_original_sg_symbol_H-M P21/a
_cod_database_code 7151032

loop_
_symmetry_equiv_pos_as_xyz
'x, y, z'
'-x+1/2, y+1/2, -z'
'-x, -y, -z'
'x-1/2, -y-1/2, z'

loop_
_atom_site_label
_atom_site_type_symbol
_atom_site_fract_x
_atom_site_fract_y
_atom_site_fract_z
_atom_site_U_iso_or_equiv
_atom_site_adp_type
_atom_site_occupancy
_atom_site_symmetry_multiplicity
_atom_site_calc_flag
_atom_site_refinement_flags
_atom_site_disorder_assembly
_atom_site_disorder_group
C1 C 0.3519(2) 0.3753(3) 0.78183(13) 0.0247(5) Uani 1 1 d . . .
H1 H 0.2704 0.4052 0.7531 0.030 Uiso 1 1 calc R . .
C2 C 0.4054(2) 0.2612(3) 0.72058(13) 0.0224(5) Uani 1 1 d . . .
H2A H 0.3510 0.1652 0.6912 0.027 Uiso 1 1 calc R . .
H2B H 0.4775 0.1995 0.7506 0.027 Uiso 1 1 calc R . .
C3 C 0.43011(18) 0.4090(3) 0.65742(12) 0.0190(5) Uani 1 1 d . . .
C4 C 0.32068(18) 0.4399(3) 0.59007(12) 0.0206(5) Uani 1 1 d . . .
H4 H 0.2762 0.3244 0.5690 0.025 Uiso 1 1 calc R . .
C5 C 0.25188(19) 0.6114(3) 0.58573(13) 0.0240(5) Uani 1 1 d . . .
H5 H 0.1668 0.5985 0.5629 0.029 Uiso 1 1 calc R . .
C6 C 0.2898(2) 0.7692(3) 0.64714(14) 0.0261(5) Uani 1 1 d . . .
H6A H 0.2503 0.7583 0.6954 0.031 Uiso 1 1 calc R . .
H6B H 0.2663 0.8893 0.6179 0.031 Uiso 1 1 calc R . .
C7 C 0.4197(2) 0.7707(3) 0.68174(13) 0.0229(5) Uani 1 1 d . . .
H7 H 0.4347 0.8594 0.7311 0.027 Uiso 1 1 calc R . .
C8 C 0.46378(19) 0.5791(3) 0.71712(13) 0.0209(5) Uani 1 1 d . . .
H8 H 0.5499 0.5844 0.7349 0.025 Uiso 1 1 calc R . .
C9 C 0.52920(19) 0.3543(3) 0.61450(13) 0.0217(5) Uani 1 1 d . . .
H9A H 0.5502 0.4639 0.5834 0.026 Uiso 1 1 calc R . .
H9B H 0.5976 0.3201 0.6592 0.026 Uiso 1 1 calc R . .
C10 C 0.3516(2) 0.2931(3) 0.86995(13) 0.0295(6) Uani 1 1 d . . .
C11 C 0.2800(3) 0.1141(4) 0.85747(16) 0.0424(7) Uani 1 1 d . . .
H11A H 0.3158 0.0233 0.8255 0.064 Uiso 1 1 calc R . .
H11B H 0.2016 0.1424 0.8256 0.064 Uiso 1 1 calc R . .
H11C H 0.2764 0.0617 0.9133 0.064 Uiso 1 1 calc R . .
C12 C 0.4737(3) 0.2522(4) 0.91995(16) 0.0467(7) Uani 1 1 d . . .
H12A H 0.4711 0.2159 0.9784 0.070 Uiso 1 1 calc R . .
H12B H 0.5215 0.3642 0.9212 0.070 Uiso 1 1 calc R . .
H12C H 0.5069 0.1500 0.8923 0.070 Uiso 1 1 calc R . .
C13 C 0.2937(3) 0.4348(4) 0.91917(16) 0.0455(7) Uani 1 1 d . . .
H13A H 0.2155 0.4619 0.8867 0.068 Uiso 1 1 calc R . .
H13B H 0.3391 0.5504 0.9274 0.068 Uiso 1 1 calc R . .
H13C H 0.2895 0.3826 0.9749 0.068 Uiso 1 1 calc R . .
O1 O 0.41759(14) 0.5463(2) 0.79147(9) 0.0278(4) Uani 1 1 d . . .
O2 O 0.32600(13) 0.57927(19) 0.52545(9) 0.0236(4) Uani 1 1 d . . .
O3 O 0.48295(14) 0.8391(2) 0.62165(9) 0.0267(4) Uani 1 1 d . . .
H3 H 0.4593 0.7862 0.5744 0.040 Uiso 1 1 calc R . .
O4 O 0.50110(14) 0.2023(2) 0.55650(9) 0.0249(4) Uani 1 1 d . . .
H4A H 0.4926 0.1048 0.5836 0.037 Uiso 1 1 calc R . .

loop_
_atom_site_aniso_label
_atom_site_aniso_U_11
_atom_site_aniso_U_22
_atom_site_aniso_U_33
_atom_site_aniso_U_23
_atom_site_aniso_U_13
_atom_site_aniso_U_12
C1 0.0286(12) 0.0213(11) 0.0265(11) -0.0007(8) 0.0114(9) -0.0022(9)
C2 0.0295(12) 0.0148(10) 0.0263(10) 0.0010(8) 0.0138(9) -0.0018(8)
C3 0.0235(11) 0.0131(9) 0.0227(10) -0.0014(7) 0.0097(9) 0.0006(8)
C4 0.0229(11) 0.0187(10) 0.0233(10) 0.0011(7) 0.0118(9) -0.0040(8)
C5 0.0216(12) 0.0247(11) 0.0276(10) 0.0016(8) 0.0095(9) 0.0002(9)
C6 0.0290(13) 0.0191(10) 0.0330(11) 0.0003(8) 0.0126(10) 0.0051(9)
C7 0.0290(12) 0.0137(10) 0.0295(10) -0.0022(8) 0.0138(9) -0.0017(8)
C8 0.0230(11) 0.0165(10) 0.0248(10) -0.0023(8) 0.0085(9) -0.0017(8)
C9 0.0235(12) 0.0181(10) 0.0262(10) -0.0021(8) 0.0111(9) -0.0019(8)
C10 0.0356(14) 0.0321(12) 0.0242(11) 0.0002(9) 0.0143(10) -0.0078(10)
C11 0.0560(19) 0.0404(15) 0.0370(13) 0.0029(11) 0.0235(13) -0.0124(13)
C12 0.0496(18) 0.0600(19) 0.0305(12) 0.0128(12) 0.0084(12) -0.0028(14)
C13 0.0614(19) 0.0471(16) 0.0360(13) -0.0100(11) 0.0284(14) -0.0083(14)
O1 0.0417(10) 0.0190(8) 0.0268(8) -0.0042(6) 0.0166(7) -0.0066(7)
O2 0.0258(9) 0.0224(8) 0.0253(7) 0.0033(6) 0.0112(7) 0.0006(6)
O3 0.0345(10) 0.0184(8) 0.0304(8) -0.0008(6) 0.0141(7) -0.0058(6)
O4 0.0362(9) 0.0147(7) 0.0279(8) -0.0021(6) 0.0159(7) -0.0009(6)

loop_
_atom_type_symbol
_atom_type_description
_atom_type_scat_dispersion_real
_atom_type_scat_dispersion_imag
_atom_type_scat_source
C C 0.0033 0.0016 'International Tables Vol C Tables 4.2.6.8 and 6.1.1.4'
H H 0.0000 0.0000 'International Tables Vol C Tables 4.2.6.8 and 6.1.1.4'
O O 0.0106 0.0060 'International Tables Vol C Tables 4.2.6.8 and 6.1.1.4'

loop_
_geom_angle_atom_site_label_1
_geom_angle_atom_site_label_2
_geom_angle_atom_site_label_3
_geom_angle
_geom_angle_site_symmetry_1
_geom_angle_site_symmetry_3
_geom_angle_publ_flag
O1 C1 C2 103.60(16) . . ?
O1 C1 C10 109.61(17) . . ?
C2 C1 C10 118.39(19) . . ?
O1 C1 H1 108.3 . . ?
C2 C1 H1 108.3 . . ?
C10 C1 H1 108.3 . . ?
C1 C2 C3 102.86(16) . . ?
C1 C2 H2A 111.2 . . ?
C3 C2 H2A 111.2 . . ?
C1 C2 H2B 111.2 . . ?
C3 C2 H2B 111.2 . . ?
H2A C2 H2B 109.1 . . ?
C4 C3 C9 109.75(16) . . ?
C4 C3 C2 108.40(17) . . ?
C9 C3 C2 113.18(16) . . ?
C4 C3 C8 113.16(16) . . ?
C9 C3 C8 110.97(17) . . ?
C2 C3 C8 101.17(15) . . ?
O2 C4 C5 59.99(13) . . ?
O2 C4 C3 116.63(16) . . ?
C5 C4 C3 122.56(17) . . ?
O2 C4 H4 115.4 . . ?
C5 C4 H4 115.4 . . ?
C3 C4 H4 115.4 . . ?
O2 C5 C4 59.42(13) . . ?
O2 C5 C6 114.55(18) . . ?
C4 C5 C6 120.85(18) . . ?
O2 C5 H5 116.5 . . ?
C4 C5 H5 116.5 . . ?
C6 C5 H5 116.5 . . ?
C5 C6 C7 112.41(18) . . ?
C5 C6 H6A 109.1 . . ?
C7 C6 H6A 109.1 . . ?
C5 C6 H6B 109.1 . . ?
C7 C6 H6B 109.1 . . ?
H6A C6 H6B 107.9 . . ?
O3 C7 C6 113.13(17) . . ?
O3 C7 C8 111.73(18) . . ?
C6 C7 C8 111.54(18) . . ?
O3 C7 H7 106.7 . . ?
C6 C7 H7 106.7 . . ?
C8 C7 H7 106.7 . . ?
O1 C8 C7 107.08(16) . . ?
O1 C8 C3 106.98(15) . . ?
C7 C8 C3 116.93(16) . . ?
O1 C8 H8 108.5 . . ?
C7 C8 H8 108.5 . . ?
C3 C8 H8 108.5 . . ?
O4 C9 C3 113.20(17) . . ?
O4 C9 H9A 108.9 . . ?
C3 C9 H9A 108.9 . . ?
O4 C9 H9B 108.9 . . ?
C3 C9 H9B 108.9 . . ?
H9A C9 H9B 107.8 . . ?
C12 C10 C11 110.2(2) . . ?
C12 C10 C1 111.64(19) . . ?
C11 C10 C1 108.23(18) . . ?
C12 C10 C13 109.6(2) . . ?
C11 C10 C13 108.9(2) . . ?
C1 C10 C13 108.1(2) . . ?
C10 C11 H11A 109.5 . . ?
C10 C11 H11B 109.5 . . ?
H11A C11 H11B 109.5 . . ?
C10 C11 H11C 109.5 . . ?
H11A C11 H11C 109.5 . . ?
H11B C11 H11C 109.5 . . ?
C10 C12 H12A 109.5 . . ?
C10 C12 H12B 109.5 . . ?
H12A C12 H12B 109.5 . . ?
C10 C12 H12C 109.5 . . ?
H12A C12 H12C 109.5 . . ?
H12B C12 H12C 109.5 . . ?
C10 C13 H13A 109.5 . . ?
C10 C13 H13B 109.5 . . ?
H13A C13 H13B 109.5 . . ?
C10 C13 H13C 109.5 . . ?
H13A C13 H13C 109.5 . . ?
H13B C13 H13C 109.5 . . ?
C8 O1 C1 110.11(14) . . ?
C4 O2 C5 60.60(13) . . ?
C7 O3 H3 109.5 . . ?
C9 O4 H4A 109.5 . . ?

loop_
_geom_bond_atom_site_label_1
_geom_bond_atom_site_label_2
_geom_bond_distance
_geom_bond_site_symmetry_2
_geom_bond_publ_flag
C1 O1 1.441(3) . ?
C1 C2 1.517(3) . ?
C1 C10 1.532(3) . ?
C1 H1 1.0000 . ?
C2 C3 1.536(3) . ?
C2 H2A 0.9900 . ?
C2 H2B 0.9900 . ?
C3 C4 1.515(3) . ?
C3 C9 1.534(3) . ?
C3 C8 1.548(3) . ?
C4 O2 1.450(2) . ?
C4 C5 1.467(3) . ?
C4 H4 1.0000 . ?
C5 O2 1.458(2) . ?
C5 C6 1.502(3) . ?
C5 H5 1.0000 . ?
C6 C7 1.520(3) . ?
C6 H6A 0.9900 . ?
C6 H6B 0.9900 . ?
C7 O3 1.429(3) . ?
C7 C8 1.532(3) . ?
C7 H7 1.0000 . ?
C8 O1 1.435(2) . ?
C8 H8 1.0000 . ?
C9 O4 1.424(2) . ?
C9 H9A 0.9900 . ?
C9 H9B 0.9900 . ?
C10 C12 1.525(4) . ?
C10 C11 1.526(4) . ?
C10 C13 1.535(4) . ?
C11 H11A 0.9800 . ?
C11 H11B 0.9800 . ?
C11 H11C 0.9800 . ?
C12 H12A 0.9800 . ?
C12 H12B 0.9800 . ?
C12 H12C 0.9800 . ?
C13 H13A 0.9800 . ?
C13 H13B 0.9800 . ?
C13 H13C 0.9800 . ?
O3 H3 0.8400 . ?
O4 H4A 0.8400 . ?
